data_7031385
loop_
_publ_author_name
'George, Sheby Mary'
'Kim, Hyo-Suk'
'Lah, Myoung Soo'
'Park, Bo Keun'
'Kim, Chang Gyoun'
'Chung, Taek-Mo'

_publ_section_title
;
 Synthesis of new heteroleptic strontium complexes.
;
_journal_issue 38
_journal_name_full 'Dalton transactions (Cambridge, England : 2003)'
_journal_page_first 14461
_journal_page_last 14469
_journal_paper_doi 10.1039/c4dt00689e
_journal_volume 43
_journal_year 2014
_chemical_formula_sum 'C80 H156 N4 O16 Sr4'
_chemical_formula_weight 1780.57
_chemical_name_systematic
; 
 ? 
;
_space_group_IT_number 88
_symmetry_cell_setting tetragonal
_symmetry_space_group_name_Hall '-I 4ad'
_symmetry_space_group_name_H-M 'I 41/a :2'
_atom_sites_solution_hydrogens geom
_atom_sites_solution_primary direct
_atom_sites_solution_secondary difmap
_audit_creation_method SHELXL-97
_cell_angle_alpha 90.00
_cell_angle_beta 90.00
_cell_angle_gamma 90.00
_cell_formula_units_Z 4
_cell_length_a 26.451(4)
_cell_length_b 26.451(4)
_cell_length_c 13.425(3)
_cell_measurement_reflns_used 25028
_cell_measurement_temperature 173(2)
_cell_measurement_theta_max 27.47
_cell_measurement_theta_min 3.08
_cell_volume 9393(3)
_computing_cell_refinement 'Rigaku Rapid Auto'
_computing_data_collection 'Rigaku Rapid Auto'
_computing_data_reduction 'Rigaku Rapid Auto'
_computing_molecular_graphics 'Diamond 3'
_computing_publication_material WinGX
_computing_structure_refinement 'Bruker SHELXTL'
_computing_structure_solution 'Bruker SHELXTL'
_diffrn_ambient_temperature 173(2)
_diffrn_measured_fraction_theta_full 0.999
_diffrn_measured_fraction_theta_max 0.999
_diffrn_measurement_device_type 'imaging plate'
_diffrn_measurement_method 'omega scans'
_diffrn_radiation_monochromator graphite
_diffrn_radiation_source 'fine-focus sealed tube'
_diffrn_radiation_type MoK\a
_diffrn_radiation_wavelength 0.71073
_diffrn_reflns_av_R_equivalents 0.1292
_diffrn_reflns_av_sigmaI/netI 0.0694
_diffrn_reflns_limit_h_max 30
_diffrn_reflns_limit_h_min -34
_diffrn_reflns_limit_k_max 34
_diffrn_reflns_limit_k_min -34
_diffrn_reflns_limit_l_max 17
_diffrn_reflns_limit_l_min -17
_diffrn_reflns_number 45260
_diffrn_reflns_theta_full 27.47
_diffrn_reflns_theta_max 27.47
_diffrn_reflns_theta_min 3.08
_exptl_absorpt_coefficient_mu 2.317
_exptl_absorpt_correction_T_max 0.8363
_exptl_absorpt_correction_T_min 0.2938
_exptl_absorpt_correction_type multi-scan
_exptl_absorpt_process_details 'Rigaku Rapid Auto'
_exptl_crystal_colour colorless
_exptl_crystal_density_diffrn 1.259
_exptl_crystal_density_method 'not measured'
_exptl_crystal_description needle
_exptl_crystal_F_000 3776
_exptl_crystal_size_max 0.70
_exptl_crystal_size_mid 0.45
_exptl_crystal_size_min 0.08
_refine_diff_density_max 0.622
_refine_diff_density_min -0.772
_refine_diff_density_rms 0.090
_refine_ls_extinction_coef 0.00060(9)
_refine_ls_extinction_expression Fc^*^=kFc[1+0.001xFc^2^\l^3^/sin(2\q)]^-1/4^
_refine_ls_extinction_method SHELXL
_refine_ls_goodness_of_fit_ref 1.070
_refine_ls_hydrogen_treatment constr
_refine_ls_matrix_type full
_refine_ls_number_parameters 246
_refine_ls_number_reflns 5378
_refine_ls_number_restraints 0
_refine_ls_restrained_S_all 1.070
_refine_ls_R_factor_all 0.0904
_refine_ls_R_factor_gt 0.0508
_refine_ls_shift/su_max 0.001
_refine_ls_shift/su_mean 0.000
_refine_ls_structure_factor_coef Fsqd
_refine_ls_weighting_details 'calc w=1/[\s^2^(Fo^2^)+(0.0533P)^2^+3.4347P] where P=(Fo^2^+2Fc^2^)/3'
_refine_ls_weighting_scheme calc
_refine_ls_wR_factor_gt 0.1035
_refine_ls_wR_factor_ref 0.1205
_reflns_number_gt 3608
_reflns_number_total 5378
_reflns_threshold_expression >2sigma(I)
_cod_data_source_file c4dt00689e2.cif
_cod_data_source_block o14_007tetra
_cod_depositor_comments
;
The following automatic conversions were performed:

'_symmetry_cell_setting' value 'Tetragonal' changed to 'tetragonal'
according to
/usr/data/users/saulius/crontab/automatic-downloads/rss-feeds/RSC/lib/dictionaries/cif_core.dic
dictionary named 'cif_core.dic' version 2.4.2 from
2011-04-26.

'_exptl_absorpt_correction_type' value 'Multi-scan'
changed to 'multi-scan' according to
/usr/data/users/saulius/crontab/automatic-downloads/rss-feeds/RSC/lib/dictionaries/cif_core.dic
dictionary named 'cif_core.dic' version 2.4.2 from 2011-04-26.

Automatic conversion script
Id: cif_fix_values 2281 2013-09-26 08:29:07Z andrius 

 Adding full bibliography for 7031381--7031385.cif.
;
_cod_original_sg_symbol_H-M I4(1)/a
_cod_database_code 7031385

loop_
_symmetry_equiv_pos_as_xyz
'x, y, z'
'-x+1/2, -y, z+1/2'
'-y+3/4, x+1/4, z+1/4'
'y+3/4, -x+3/4, z+3/4'
'x+1/2, y+1/2, z+1/2'
'-x+1, -y+1/2, z+1'
'-y+5/4, x+3/4, z+3/4'
'y+5/4, -x+5/4, z+5/4'
'-x, -y, -z'
'x-1/2, y, -z-1/2'
'y-3/4, -x-1/4, -z-1/4'
'-y-3/4, x-3/4, -z-3/4'
'-x+1/2, -y+1/2, -z+1/2'
'x, y+1/2, -z'
'y-1/4, -x+1/4, -z+1/4'
'-y-1/4, x-1/4, -z-1/4'

loop_
_atom_site_label
_atom_site_type_symbol
_atom_site_fract_x
_atom_site_fract_y
_atom_site_fract_z
_atom_site_U_iso_or_equiv
_atom_site_adp_type
_atom_site_occupancy
_atom_site_symmetry_multiplicity
_atom_site_calc_flag
_atom_site_refinement_flags
Sr1 Sr 0.513475(12) 0.321301(12) 0.27081(2) 0.02678(13) Uani 1 1 d .
O1 O 0.49024(9) 0.35770(10) 0.11085(18) 0.0399(7) Uani 1 1 d .
O2 O 0.58410(9) 0.37085(9) 0.20641(18) 0.0353(6) Uani 1 1 d .
O3 O 0.51050(8) 0.31051(8) 0.45976(17) 0.0271(5) Uani 1 1 d .
O4 O 0.49364(10) 0.40303(9) 0.36475(18) 0.0357(6) Uani 1 1 d .
N1 N 0.36111(13) 0.49557(12) 0.3139(3) 0.0460(8) Uani 1 1 d .
C1 C 0.59312(13) 0.39772(13) 0.1308(3) 0.0311(8) Uani 1 1 d .
C2 C 0.55937(14) 0.40551(14) 0.0518(3) 0.0364(9) Uani 1 1 d .
H2 H 0.5707 0.4261 -0.0017 0.044 Uiso 1 1 calc R
C3 C 0.51053(14) 0.38564(14) 0.0449(3) 0.0349(9) Uani 1 1 d .
C4 C 0.64510(14) 0.42431(15) 0.1309(3) 0.0402(9) Uani 1 1 d .
C5 C 0.6423(2) 0.4641(2) 0.2129(4) 0.093(2) Uani 1 1 d .
H5A H 0.6355 0.4476 0.2769 0.140 Uiso 1 1 calc R
H5B H 0.6150 0.4880 0.1979 0.140 Uiso 1 1 calc R
H5C H 0.6745 0.4824 0.2166 0.140 Uiso 1 1 calc R
C6 C 0.68553(17) 0.38593(19) 0.1536(4) 0.0765(17) Uani 1 1 d .
H6A H 0.6843 0.3588 0.1041 0.115 Uiso 1 1 calc R
H6B H 0.6798 0.3718 0.2201 0.115 Uiso 1 1 calc R
H6C H 0.7188 0.4023 0.1515 0.115 Uiso 1 1 calc R
C7 C 0.65825(17) 0.45152(19) 0.0347(4) 0.0667(15) Uani 1 1 d .
H7A H 0.6912 0.4680 0.0417 0.100 Uiso 1 1 calc R
H7B H 0.6324 0.4770 0.0203 0.100 Uiso 1 1 calc R
H7C H 0.6596 0.4271 -0.0201 0.100 Uiso 1 1 calc R
C8 C 0.47675(14) 0.39742(15) -0.0455(3) 0.0383(9) Uani 1 1 d .
C9 C 0.46366(19) 0.34715(17) -0.0956(3) 0.0605(13) Uani 1 1 d .
H9A H 0.4409 0.3533 -0.1519 0.091 Uiso 1 1 calc R
H9B H 0.4470 0.3249 -0.0474 0.091 Uiso 1 1 calc R
H9C H 0.4947 0.3310 -0.1197 0.091 Uiso 1 1 calc R
C10 C 0.50038(18) 0.43225(19) -0.1220(3) 0.0624(14) Uani 1 1 d .
H10A H 0.5318 0.4172 -0.1470 0.094 Uiso 1 1 calc R
H10B H 0.5079 0.4650 -0.0912 0.094 Uiso 1 1 calc R
H10C H 0.4768 0.4371 -0.1775 0.094 Uiso 1 1 calc R
C11 C 0.42839(17) 0.4220(2) -0.0064(3) 0.0660(14) Uani 1 1 d .
H11A H 0.4368 0.4537 0.0274 0.099 Uiso 1 1 calc R
H11B H 0.4118 0.3991 0.0407 0.099 Uiso 1 1 calc R
H11C H 0.4056 0.4290 -0.0622 0.099 Uiso 1 1 calc R
C12 C 0.52139(13) 0.35665(13) 0.5113(3) 0.0280(8) Uani 1 1 d .
C13 C 0.57714(14) 0.37050(15) 0.4965(3) 0.0394(9) Uani 1 1 d .
H13A H 0.5985 0.3447 0.5276 0.059 Uiso 1 1 calc R
H13B H 0.5839 0.4034 0.5274 0.059 Uiso 1 1 calc R
H13C H 0.5847 0.3723 0.4252 0.059 Uiso 1 1 calc R
C14 C 0.50953(15) 0.35062(15) 0.6223(3) 0.0390(9) Uani 1 1 d .
H14A H 0.4736 0.3424 0.6307 0.058 Uiso 1 1 calc R
H14B H 0.5171 0.3823 0.6571 0.058 Uiso 1 1 calc R
H14C H 0.5302 0.3233 0.6501 0.058 Uiso 1 1 calc R
C15 C 0.48769(14) 0.39863(13) 0.4709(2) 0.0311(8) Uani 1 1 d .
H15A H 0.4519 0.3911 0.4869 0.037 Uiso 1 1 calc R
H15B H 0.4967 0.4311 0.5030 0.037 Uiso 1 1 calc R
C16 C 0.49970(15) 0.45380(13) 0.3285(3) 0.0404(10) Uani 1 1 d .
H16A H 0.5075 0.4526 0.2565 0.048 Uiso 1 1 calc R
H16B H 0.5289 0.4696 0.3628 0.048 Uiso 1 1 calc R
C17 C 0.45327(14) 0.48679(14) 0.3442(3) 0.0383(9) Uani 1 1 d .
H17A H 0.4468 0.4900 0.4166 0.046 Uiso 1 1 calc R
H17B H 0.4602 0.5210 0.3178 0.046 Uiso 1 1 calc R
C18 C 0.40638(15) 0.46590(15) 0.2940(3) 0.0446(10) Uani 1 1 d .
H18A H 0.4122 0.4647 0.2212 0.053 Uiso 1 1 calc R
H18B H 0.4008 0.4308 0.3173 0.053 Uiso 1 1 calc R
C19 C 0.36289(18) 0.54486(16) 0.2673(4) 0.0604(13) Uani 1 1 d .
H19A H 0.3913 0.5642 0.2948 0.091 Uiso 1 1 calc R
H19B H 0.3312 0.5629 0.2804 0.091 Uiso 1 1 calc R
H19C H 0.3674 0.5409 0.1953 0.091 Uiso 1 1 calc R
C20 C 0.31622(19) 0.4684(2) 0.2808(5) 0.0849(19) Uani 1 1 d .
H20A H 0.2861 0.4886 0.2952 0.127 Uiso 1 1 calc R
H20B H 0.3140 0.4360 0.3160 0.127 Uiso 1 1 calc R
H20C H 0.3184 0.4622 0.2089 0.127 Uiso 1 1 calc R

loop_
_atom_site_aniso_label
_atom_site_aniso_U_11
_atom_site_aniso_U_22
_atom_site_aniso_U_33
_atom_site_aniso_U_23
_atom_site_aniso_U_13
_atom_site_aniso_U_12
Sr1 0.0276(2) 0.0272(2) 0.02555(19) 0.00275(13) 0.00021(13) -0.00084(14)
O1 0.0350(15) 0.0515(17) 0.0333(15) 0.0132(12) -0.0029(12) -0.0091(13)
O2 0.0317(14) 0.0392(15) 0.0350(14) 0.0089(12) 0.0001(11) -0.0081(12)
O3 0.0268(12) 0.0239(12) 0.0306(13) -0.0014(10) -0.0008(10) -0.0002(10)
O4 0.0472(16) 0.0280(13) 0.0320(14) 0.0005(11) 0.0013(12) 0.0044(12)
N1 0.044(2) 0.042(2) 0.051(2) 0.0078(17) -0.0028(17) 0.0045(16)
C1 0.0293(19) 0.0308(19) 0.033(2) 0.0009(16) 0.0020(16) -0.0025(16)
C2 0.036(2) 0.040(2) 0.033(2) 0.0110(17) 0.0030(17) -0.0067(17)
C3 0.039(2) 0.034(2) 0.031(2) 0.0054(16) 0.0010(16) -0.0004(17)
C4 0.033(2) 0.040(2) 0.047(2) 0.0059(18) -0.0005(18) -0.0105(18)
C5 0.081(4) 0.100(5) 0.098(5) -0.036(4) 0.007(3) -0.052(4)
C6 0.037(3) 0.077(4) 0.116(5) 0.044(3) -0.005(3) -0.010(2)
C7 0.038(3) 0.074(3) 0.088(4) 0.039(3) 0.003(2) -0.011(2)
C8 0.037(2) 0.045(2) 0.032(2) 0.0109(17) -0.0043(17) -0.0011(18)
C9 0.077(3) 0.062(3) 0.043(3) 0.004(2) -0.017(2) -0.008(3)
C10 0.059(3) 0.087(4) 0.041(3) 0.029(2) -0.011(2) -0.018(3)
C11 0.054(3) 0.097(4) 0.047(3) 0.011(3) -0.002(2) 0.026(3)
C12 0.0313(19) 0.0234(18) 0.0293(18) -0.0050(14) -0.0008(15) -0.0011(15)
C13 0.035(2) 0.035(2) 0.048(2) -0.0067(18) -0.0069(18) -0.0005(17)
C14 0.048(2) 0.039(2) 0.030(2) -0.0049(17) -0.0039(17) 0.0033(19)
C15 0.036(2) 0.0273(19) 0.0303(19) -0.0025(15) -0.0007(16) 0.0019(16)
C16 0.045(2) 0.030(2) 0.046(2) 0.0069(18) 0.0065(19) 0.0008(18)
C17 0.046(2) 0.0261(19) 0.043(2) 0.0061(17) -0.0005(19) 0.0032(17)
C18 0.052(3) 0.033(2) 0.049(3) -0.0023(19) -0.003(2) 0.0077(19)
C19 0.064(3) 0.044(3) 0.072(3) 0.014(2) -0.004(3) 0.014(2)
C20 0.055(3) 0.063(3) 0.137(6) 0.008(3) -0.018(3) 0.000(3)

loop_
_atom_type_symbol
_atom_type_description
_atom_type_scat_dispersion_real
_atom_type_scat_dispersion_imag
_atom_type_scat_source
C C 0.0033 0.0016 'International Tables Vol C Tables 4.2.6.8 and 6.1.1.4'
H H 0.0000 0.0000 'International Tables Vol C Tables 4.2.6.8 and 6.1.1.4'
N N 0.0061 0.0033 'International Tables Vol C Tables 4.2.6.8 and 6.1.1.4'
O O 0.0106 0.0060 'International Tables Vol C Tables 4.2.6.8 and 6.1.1.4'
Sr Sr -1.5307 3.2498 'International Tables Vol C Tables 4.2.6.8 and 6.1.1.4'

loop_
_geom_angle_atom_site_label_1
_geom_angle_atom_site_label_2
_geom_angle_atom_site_label_3
_geom_angle
_geom_angle_site_symmetry_1
_geom_angle_site_symmetry_3
O1 Sr1 O2 70.61(8) . .
O1 Sr1 O3 123.94(8) . 11_666
O2 Sr1 O3 96.92(8) . 11_666
O1 Sr1 O3 98.41(8) . 16_656
O2 Sr1 O3 164.54(8) . 16_656
O3 Sr1 O3 79.97(8) 11_666 16_656
O1 Sr1 O3 155.98(8) . .
O2 Sr1 O3 115.82(8) . .
O3 Sr1 O3 79.38(8) 11_666 .
O3 Sr1 O3 78.70(8) 16_656 .
O1 Sr1 O4 92.80(8) . .
O2 Sr1 O4 82.98(8) . .
O3 Sr1 O4 141.20(7) 11_666 .
O3 Sr1 O4 109.01(8) 16_656 .
O3 Sr1 O4 66.32(7) . .
O1 Sr1 C12 138.78(9) . .
O2 Sr1 C12 98.22(8) . .
O3 Sr1 C12 96.25(8) 11_666 .
O3 Sr1 C12 97.18(8) 16_656 .
O3 Sr1 C12 23.18(7) . .
O4 Sr1 C12 45.99(8) . .
O1 Sr1 Sr1 110.00(6) . 6_554
O2 Sr1 Sr1 132.06(6) . 6_554
O3 Sr1 Sr1 40.96(5) 11_666 6_554
O3 Sr1 Sr1 40.24(5) 16_656 6_554
O3 Sr1 Sr1 83.36(5) . 6_554
O4 Sr1 Sr1 142.43(6) . 6_554
C12 Sr1 Sr1 106.52(6) . 6_554
O1 Sr1 Sr1 163.84(7) . 11_666
O2 Sr1 Sr1 105.24(6) . 11_666
O3 Sr1 Sr1 40.08(5) 11_666 11_666
O3 Sr1 Sr1 82.23(5) 16_656 11_666
O3 Sr1 Sr1 40.09(5) . 11_666
O4 Sr1 Sr1 102.29(6) . 11_666
C12 Sr1 Sr1 56.45(6) . 11_666
Sr1 Sr1 Sr1 60.501(6) 6_554 11_666
O1 Sr1 Sr1 130.06(6) . 16_656
O2 Sr1 Sr1 154.88(6) . 16_656
O3 Sr1 Sr1 82.66(5) 11_666 16_656
O3 Sr1 Sr1 40.23(5) 16_656 16_656
O3 Sr1 Sr1 39.25(5) . 16_656
O4 Sr1 Sr1 81.94(6) . 16_656
C12 Sr1 Sr1 57.09(6) . 16_656
Sr1 Sr1 Sr1 60.500(6) 6_554 16_656
Sr1 Sr1 Sr1 59.001(13) 11_666 16_656
C3 O1 Sr1 137.6(2) . .
C1 O2 Sr1 137.1(2) . .
C12 O3 Sr1 123.08(19) . 16_656
C12 O3 Sr1 118.57(18) . 11_666
Sr1 O3 Sr1 98.80(7) 16_656 11_666
C12 O3 Sr1 112.23(18) . .
Sr1 O3 Sr1 100.67(8) 16_656 .
Sr1 O3 Sr1 99.68(8) 11_666 .
C16 O4 C15 115.0(3) . .
C16 O4 Sr1 126.9(2) . .
C15 O4 Sr1 116.27(19) . .
C19 N1 C18 112.3(3) . .
C19 N1 C20 109.9(4) . .
C18 N1 C20 110.4(4) . .
O2 C1 C2 124.8(3) . .
O2 C1 C4 115.1(3) . .
C2 C1 C4 120.0(3) . .
C3 C2 C1 125.7(3) . .
O1 C3 C2 124.2(3) . .
O1 C3 C8 114.9(3) . .
C2 C3 C8 120.9(3) . .
C6 C4 C7 109.2(4) . .
C6 C4 C5 110.8(4) . .
C7 C4 C5 107.3(4) . .
C6 C4 C1 109.0(3) . .
C7 C4 C1 114.8(3) . .
C5 C4 C1 105.7(3) . .
C10 C8 C11 108.6(4) . .
C10 C8 C9 108.8(4) . .
C11 C8 C9 109.4(4) . .
C10 C8 C3 114.7(3) . .
C11 C8 C3 107.6(3) . .
C9 C8 C3 107.6(3) . .
O3 C12 C15 109.4(3) . .
O3 C12 C14 109.9(3) . .
C15 C12 C14 107.6(3) . .
O3 C12 C13 109.6(3) . .
C15 C12 C13 110.1(3) . .
C14 C12 C13 110.4(3) . .
O3 C12 Sr1 44.59(14) . .
C15 C12 Sr1 79.91(18) . .
C14 C12 Sr1 153.0(2) . .
C13 C12 Sr1 90.1(2) . .
O4 C15 C12 110.3(3) . .
O4 C16 C17 113.5(3) . .
C18 C17 C16 113.0(3) . .
N1 C18 C17 113.3(3) . .

loop_
_geom_bond_atom_site_label_1
_geom_bond_atom_site_label_2
_geom_bond_distance
_geom_bond_site_symmetry_2
Sr1 O1 2.432(2) .
Sr1 O2 2.440(2) .
Sr1 O3 2.509(2) 11_666
Sr1 O3 2.546(2) 16_656
Sr1 O3 2.554(2) .
Sr1 O4 2.557(2) .
Sr1 C12 3.368(3) .
Sr1 Sr1 3.8389(8) 6_554
Sr1 Sr1 3.8979(7) 11_666
Sr1 Sr1 3.8980(7) 16_656
O1 C3 1.272(4) .
O2 C1 1.262(4) .
O3 C12 1.432(4) .
O3 Sr1 2.510(2) 16_656
O3 Sr1 2.547(2) 11_666
O4 C16 1.437(4) .
O4 C15 1.438(4) .
N1 C19 1.446(5) .
N1 C18 1.456(5) .
N1 C20 1.458(6) .
C1 C2 1.402(5) .
C1 C4 1.544(5) .
C2 C3 1.398(5) .
C3 C8 1.538(5) .
C4 C6 1.506(6) .
C4 C7 1.519(6) .
C4 C5 1.526(6) .
C8 C10 1.515(5) .
C8 C11 1.528(6) .
C8 C9 1.530(6) .
C12 C15 1.524(5) .
C12 C14 1.531(5) .
C12 C13 1.532(5) .
C16 C17 1.521(5) .
C17 C18 1.516(5) .
